data_2235812
loop_
_publ_author_name
'Zhang, Wei'

_publ_section_title
;
 Tetrakis(1,10-phenanthroline)bis(\m-pyridine-2,6-dicarboxylato)(pyridine-2,6-dicarboxylato)dicopper(II)terbium(III)
 nitrate tetrahydrate
;
_journal_coeditor_code GK2483
_journal_issue 8
_journal_name_full 'Acta Crystallographica Section E'
_journal_page_first m1084
_journal_page_last m1085
_journal_paper_doi 10.1107/S1600536812031686
_journal_volume 68
_journal_year 2012
_chemical_formula_iupac '[Cu2 Tb (C7 H3 N O4)3 (C12 H8 N2)4] N O3 , 4H2 O'
_chemical_formula_moiety 'C69 H41 Cu2 N11 O12 Tb +, N O3 -, 4(H2 O)'
_chemical_formula_sum 'C69 H49 Cu2 N12 O19 Tb'
_chemical_formula_weight 1636.20
_chemical_name_systematic
;
Tetrakis(1,10-phenanthroline)-
1\k^4^<i>N</i>,<i>N</i>';3\k^4^<i>N</i>,<i>N</i>'-bis(\m-pyridine-2,6-
dicarboxylato)-1:2\k^5^<i>O</i>^2^,<i>O</i>^2'^:
<i>O</i>^2^,<i>N</i>,<i>O</i>^6^;2:3\k^5^<i>O</i>^2^,<i>N</i>,<i>O</i>^6^:
<i>O</i>^6^,<i>O</i>^6-^-(pyridine-2,6-dicarboxylato)-
2\k^3^<i>O</i>^2^,<i>N</i>,<i>O</i>^6^-1,3-dicopper(II)-2-terbium(III)
nitrate tetrahydrate
;
_space_group_IT_number 15
_symmetry_cell_setting monoclinic
_symmetry_space_group_name_Hall '-C 2yc'
_symmetry_space_group_name_H-M 'C 1 2/c 1'
_atom_sites_solution_hydrogens geom
_atom_sites_solution_primary direct
_atom_sites_solution_secondary difmap
_audit_creation_method SHELXL97
_cell_angle_alpha 90.00
_cell_angle_beta 97.289(4)
_cell_angle_gamma 90.00
_cell_formula_units_Z 4
_cell_length_a 17.058(4)
_cell_length_b 19.574(5)
_cell_length_c 19.927(5)
_cell_measurement_reflns_used 5232
_cell_measurement_temperature 296(2)
_cell_measurement_theta_max 25.02
_cell_measurement_theta_min 2.32
_cell_volume 6600(3)
_computing_cell_refinement 'SAINT (Bruker, 2008)'
_computing_data_collection 'APEX2 (Bruker, 2008)'
_computing_data_reduction 'SAINT (Bruker, 2008)'
_computing_molecular_graphics 'SHELXTL (Bruker, 2008)'
_computing_publication_material 'SHELXTL (Bruker, 2008)'
_computing_structure_refinement 'SHELXL97 (Sheldrick, 2008)'
_computing_structure_solution 'SHELXS97 (Sheldrick, 2008)'
_diffrn_ambient_temperature 296(2)
_diffrn_measured_fraction_theta_full 0.995
_diffrn_measured_fraction_theta_max 0.995
_diffrn_measurement_device_type 'Bruker APEXII CCD'
_diffrn_measurement_method '\f and \w'
_diffrn_radiation_monochromator graphite
_diffrn_radiation_source 'fine-focus sealed tube'
_diffrn_radiation_type MoK\a
_diffrn_radiation_wavelength 0.71073
_diffrn_reflns_av_R_equivalents 0.0290
_diffrn_reflns_av_sigmaI/netI 0.0349
_diffrn_reflns_limit_h_max 11
_diffrn_reflns_limit_h_min -21
_diffrn_reflns_limit_k_max 22
_diffrn_reflns_limit_k_min -24
_diffrn_reflns_limit_l_max 24
_diffrn_reflns_limit_l_min -24
_diffrn_reflns_number 17945
_diffrn_reflns_theta_full 26.00
_diffrn_reflns_theta_max 26.00
_diffrn_reflns_theta_min 1.81
_exptl_absorpt_coefficient_mu 1.784
_exptl_absorpt_correction_T_max 0.7757
_exptl_absorpt_correction_T_min 0.7280
_exptl_absorpt_correction_type multi-scan
_exptl_absorpt_process_details '(SADABS; Bruker, 2008)'
_exptl_crystal_colour blue
_exptl_crystal_density_diffrn 1.647
_exptl_crystal_density_method 'not measured'
_exptl_crystal_description block
_exptl_crystal_F_000 3288
_exptl_crystal_size_max 0.19
_exptl_crystal_size_mid 0.17
_exptl_crystal_size_min 0.15
_refine_diff_density_max 0.880
_refine_diff_density_min -1.091
_refine_ls_extinction_method none
_refine_ls_goodness_of_fit_ref 1.040
_refine_ls_hydrogen_treatment mixed
_refine_ls_matrix_type full
_refine_ls_number_parameters 479
_refine_ls_number_reflns 6454
_refine_ls_number_restraints 27
_refine_ls_restrained_S_all 1.159
_refine_ls_R_factor_all 0.0583
_refine_ls_R_factor_gt 0.0411
_refine_ls_shift/su_max 0.001
_refine_ls_shift/su_mean 0.000
_refine_ls_structure_factor_coef Fsqd
_refine_ls_weighting_details 'calc w = 1/[\s^2^(Fo^2^)+(0.0792P)^2^+8.9094P] where P=(Fo^2^+2Fc^2^)/3'
_refine_ls_weighting_scheme calc
_refine_ls_wR_factor_gt 0.1195
_refine_ls_wR_factor_ref 0.1337
_reflns_number_gt 4952
_reflns_number_total 6454
_reflns_threshold_expression I>2\s(I)
_cod_data_source_file gk2483.cif
_cod_data_source_block I
_cod_original_cell_volume 6599(3)
_cod_original_sg_symbol_H-M 'C 2/c'
_cod_database_code 2235812
_cod_database_fobs_code 2235812

loop_
_symmetry_equiv_pos_as_xyz
'x, y, z'
'-x, y, -z+1/2'
'x+1/2, y+1/2, z'
'-x+1/2, y+1/2, -z+1/2'
'-x, -y, -z'
'x, -y, z-1/2'
'-x+1/2, -y+1/2, -z'
'x+1/2, -y+1/2, z-1/2'

loop_
_atom_site_type_symbol
_atom_site_label
_atom_site_fract_x
_atom_site_fract_y
_atom_site_fract_z
_atom_site_U_iso_or_equiv
_atom_site_adp_type
_atom_site_calc_flag
_atom_site_refinement_flags
_atom_site_occupancy
_atom_site_symmetry_multiplicity
Tb Tb1 0.5000 0.828451(16) 0.2500 0.04016(14) Uani d S 1 2
C C1 0.3780(4) 0.5559(3) 0.2339(3) 0.0657(16) Uani d . 1 1
H H1A 0.4057 0.5538 0.2772 0.079 Uiso calc R 1 1
C C2 0.4024(4) 0.5136(3) 0.1828(4) 0.0766(19) Uani d . 1 1
H H2A 0.4466 0.4858 0.1921 0.092 Uiso calc R 1 1
C C3 0.3608(4) 0.5140(3) 0.1199(4) 0.0725(19) Uani d . 1 1
H H3A 0.3762 0.4862 0.0860 0.087 Uiso calc R 1 1
C C4 0.2954(4) 0.5561(3) 0.1064(3) 0.0611(16) Uani d . 1 1
C C5 0.2759(3) 0.5984(2) 0.1595(3) 0.0461(12) Uani d . 1 1
C C6 0.2115(3) 0.6447(3) 0.1487(3) 0.0488(12) Uani d . 1 1
C C7 0.1630(4) 0.6464(3) 0.0854(3) 0.0569(14) Uani d . 1 1
C C8 0.1825(5) 0.6017(4) 0.0330(3) 0.0730(19) Uani d . 1 1
H H8A 0.1509 0.6013 -0.0086 0.088 Uiso calc R 1 1
C C9 0.2464(5) 0.5600(4) 0.0431(3) 0.0733(19) Uani d . 1 1
H H9A 0.2586 0.5330 0.0075 0.088 Uiso calc R 1 1
C C10 0.0997(4) 0.6915(4) 0.0792(3) 0.0674(18) Uani d . 1 1
H H10A 0.0657 0.6939 0.0389 0.081 Uiso calc R 1 1
C C11 0.0872(4) 0.7326(3) 0.1327(3) 0.0668(16) Uani d . 1 1
H H11A 0.0444 0.7624 0.1290 0.080 Uiso calc R 1 1
C C12 0.1384(3) 0.7293(3) 0.1914(3) 0.0573(14) Uani d . 1 1
H H12A 0.1299 0.7587 0.2264 0.069 Uiso calc R 1 1
C C13 0.2621(3) 0.8081(3) 0.3376(3) 0.0542(14) Uani d . 1 1
H H13A 0.2924 0.8213 0.3041 0.065 Uiso calc R 1 1
C C14 0.2405(4) 0.8578(3) 0.3827(3) 0.0639(16) Uani d . 1 1
H H14A 0.2565 0.9030 0.3795 0.077 Uiso calc R 1 1
C C15 0.1954(4) 0.8384(3) 0.4313(4) 0.0676(18) Uani d . 1 1
H H15A 0.1799 0.8708 0.4612 0.081 Uiso calc R 1 1
C C16 0.1722(3) 0.7695(3) 0.4365(3) 0.0527(13) Uani d . 1 1
C C17 0.1964(3) 0.7228(3) 0.3895(3) 0.0456(12) Uani d . 1 1
C C18 0.1765(3) 0.6513(3) 0.3928(3) 0.0445(11) Uani d . 1 1
C C19 0.1323(3) 0.6287(3) 0.4433(3) 0.0550(14) Uani d . 1 1
C C20 0.1089(4) 0.6773(4) 0.4919(3) 0.0637(17) Uani d . 1 1
H H20A 0.0809 0.6624 0.5263 0.076 Uiso calc R 1 1
C C21 0.1273(3) 0.7437(4) 0.4877(3) 0.0645(17) Uani d . 1 1
H H21A 0.1105 0.7741 0.5188 0.077 Uiso calc R 1 1
C C22 0.1136(4) 0.5585(3) 0.4430(3) 0.0642(16) Uani d . 1 1
H H22A 0.0844 0.5409 0.4754 0.077 Uiso calc R 1 1
C C23 0.1379(4) 0.5171(3) 0.3959(3) 0.0634(16) Uani d . 1 1
H H23A 0.1245 0.4710 0.3950 0.076 Uiso calc R 1 1
C C24 0.1833(3) 0.5435(3) 0.3486(3) 0.0542(13) Uani d . 1 1
H H24A 0.2011 0.5140 0.3173 0.065 Uiso calc R 1 1
C C25 0.4261(3) 0.6997(2) 0.3338(3) 0.0398(11) Uani d . 1 1
C C26 0.5055(3) 0.7063(2) 0.3749(2) 0.0413(11) Uani d . 1 1
C C27 0.5311(4) 0.6663(3) 0.4298(3) 0.0519(14) Uani d . 1 1
H H27A 0.4987 0.6326 0.4444 0.062 Uiso calc R 1 1
C C28 0.6076(4) 0.6775(3) 0.4636(3) 0.0631(17) Uani d . 1 1
H H28A 0.6269 0.6517 0.5013 0.076 Uiso calc R 1 1
C C29 0.6531(3) 0.7277(3) 0.4394(3) 0.0608(16) Uani d . 1 1
H H29A 0.7041 0.7359 0.4605 0.073 Uiso calc R 1 1
C C30 0.6227(3) 0.7663(3) 0.3834(3) 0.0476(12) Uani d . 1 1
C C31 0.6681(3) 0.8235(3) 0.3539(3) 0.0556(15) Uani d . 1 1
C C32 0.4367(3) 0.9434(3) 0.3500(3) 0.0543(14) Uani d . 1 1
C C33 0.4679(3) 0.9880(2) 0.2977(2) 0.0427(11) Uani d . 1 1
C C34 0.4668(3) 1.0585(3) 0.2987(3) 0.0540(14) Uani d . 1 1
H H34A 0.4438 1.0817 0.3319 0.065 Uiso calc R 1 1
Cu Cu1 0.27722(4) 0.66689(3) 0.28488(3) 0.04248(18) Uani d D 1 1
N N1 0.3180(3) 0.5977(2) 0.2226(2) 0.0490(10) Uani d . 1 1
N N2 0.1994(3) 0.6868(2) 0.2016(2) 0.0475(10) Uani d . 1 1
N N3 0.2413(2) 0.7437(2) 0.3407(2) 0.0454(10) Uani d . 1 1
N N4 0.2020(3) 0.6093(2) 0.3464(2) 0.0478(10) Uani d . 1 1
N N5 0.5497(2) 0.7559(2) 0.3524(2) 0.0411(9) Uani d . 1 1
N N6 0.5000 0.9536(3) 0.2500 0.0408(13) Uani d S 1 2
N N7 1.0000 0.8539(5) 0.2500 0.118(4) Uani d SDU 1 2
O O1 0.41131(19) 0.73634(17) 0.28216(17) 0.0446(8) Uani d . 1 1
O O1W 0.3730(5) 0.5423(4) 0.4498(4) 0.142(3) Uani d D 1 1
H H1WA 0.371(6) 0.5065(12) 0.4206(18) 0.170 Uiso d D 1 1
O O2 0.3767(2) 0.65755(18) 0.35262(19) 0.0489(9) Uani d . 1 1
O O2W 0.8497(6) 0.9270(4) 0.3641(7) 0.191(4) Uani d D 1 1
O O3 0.6303(2) 0.8570(2) 0.3059(2) 0.0581(10) Uani d . 1 1
O O4 0.7371(3) 0.8336(2) 0.3812(3) 0.0836(15) Uani d . 1 1
O O5 0.4470(2) 0.87888(18) 0.34281(19) 0.0547(10) Uani d . 1 1
O O6 0.4060(4) 0.9707(2) 0.3959(3) 0.105(2) Uani d . 1 1
C C35 0.5000 1.0940(4) 0.2500 0.056(2) Uani d S 1 2
H H35 0.5000 1.1415 0.2500 0.067 Uiso calc SR 1 2
O O8 1.0000 0.7900(9) 0.2500 0.242(6) Uani d SDU 1 2
O O7 0.9613(7) 0.8826(5) 0.2917(6) 0.208(4) Uani d DU 1 1
H H2WB 0.814(6) 0.900(5) 0.372(8) 0.250 Uiso d D 1 1
H H2WA 0.882(7) 0.905(5) 0.343(8) 0.250 Uiso d D 1 1
H H1WB 0.385(3) 0.575(2) 0.425(3) 0.250 Uiso d D 1 1

loop_
_atom_site_aniso_label
_atom_site_aniso_U_11
_atom_site_aniso_U_22
_atom_site_aniso_U_33
_atom_site_aniso_U_12
_atom_site_aniso_U_13
_atom_site_aniso_U_23
Tb1 0.0415(2) 0.0376(2) 0.0439(2) 0.000 0.01540(15) 0.000
C1 0.069(4) 0.053(3) 0.077(4) 0.010(3) 0.014(3) -0.003(3)
C2 0.078(5) 0.054(4) 0.101(6) 0.009(3) 0.027(4) -0.015(4)
C3 0.085(5) 0.054(4) 0.085(5) -0.012(3) 0.036(4) -0.021(3)
C4 0.080(4) 0.047(3) 0.061(4) -0.019(3) 0.027(3) -0.011(3)
C5 0.060(3) 0.037(3) 0.044(3) -0.012(2) 0.016(2) -0.005(2)
C6 0.059(3) 0.046(3) 0.044(3) -0.010(2) 0.018(2) 0.002(2)
C7 0.064(4) 0.060(3) 0.046(3) -0.022(3) 0.005(3) 0.006(3)
C8 0.093(5) 0.085(5) 0.042(3) -0.034(4) 0.010(3) -0.009(3)
C9 0.096(5) 0.073(4) 0.053(4) -0.028(4) 0.021(4) -0.021(3)
C10 0.062(4) 0.078(4) 0.059(4) -0.022(3) -0.005(3) 0.024(3)
C11 0.054(4) 0.070(4) 0.074(4) 0.004(3) 0.000(3) 0.015(3)
C12 0.060(4) 0.054(3) 0.058(4) 0.005(3) 0.009(3) 0.003(3)
C13 0.052(3) 0.048(3) 0.066(4) 0.003(2) 0.022(3) 0.002(3)
C14 0.062(4) 0.055(3) 0.077(4) 0.004(3) 0.015(3) -0.012(3)
C15 0.065(4) 0.070(4) 0.068(4) 0.021(3) 0.010(3) -0.020(3)
C16 0.047(3) 0.065(4) 0.047(3) 0.011(3) 0.007(2) -0.007(3)
C17 0.038(3) 0.056(3) 0.044(3) 0.005(2) 0.007(2) 0.000(2)
C18 0.040(3) 0.055(3) 0.037(3) -0.001(2) 0.003(2) 0.006(2)
C19 0.041(3) 0.076(4) 0.048(3) 0.003(3) 0.007(2) 0.012(3)
C20 0.050(3) 0.097(5) 0.047(3) 0.006(3) 0.018(3) 0.015(3)
C21 0.060(4) 0.090(5) 0.047(3) 0.018(3) 0.020(3) -0.007(3)
C22 0.060(4) 0.076(4) 0.056(4) -0.013(3) 0.008(3) 0.027(3)
C23 0.068(4) 0.062(4) 0.059(4) -0.010(3) 0.002(3) 0.016(3)
C24 0.060(3) 0.050(3) 0.050(3) -0.002(3) -0.001(3) 0.007(3)
C25 0.044(3) 0.036(2) 0.042(3) 0.002(2) 0.016(2) -0.001(2)
C26 0.045(3) 0.041(3) 0.040(3) 0.008(2) 0.009(2) -0.003(2)
C27 0.061(4) 0.052(3) 0.045(3) 0.013(2) 0.010(3) 0.001(2)
C28 0.067(4) 0.072(4) 0.048(3) 0.024(3) -0.001(3) -0.003(3)
C29 0.048(3) 0.077(4) 0.054(4) 0.014(3) -0.007(3) -0.017(3)
C30 0.042(3) 0.052(3) 0.049(3) 0.004(2) 0.007(2) -0.017(2)
C31 0.043(3) 0.065(4) 0.060(4) -0.005(3) 0.009(3) -0.025(3)
C32 0.064(4) 0.049(3) 0.056(3) 0.000(3) 0.029(3) -0.004(3)
C33 0.045(3) 0.044(3) 0.042(3) 0.001(2) 0.016(2) -0.006(2)
C34 0.056(3) 0.045(3) 0.066(4) 0.002(2) 0.024(3) -0.010(3)
Cu1 0.0467(4) 0.0429(4) 0.0393(4) 0.0008(2) 0.0111(3) 0.0000(2)
N1 0.055(3) 0.041(2) 0.053(3) 0.0006(19) 0.015(2) -0.0004(19)
N2 0.054(3) 0.048(2) 0.041(2) -0.002(2) 0.008(2) 0.0044(19)
N3 0.046(2) 0.046(2) 0.047(2) -0.0006(18) 0.0144(19) -0.0005(19)
N4 0.048(2) 0.051(3) 0.045(2) -0.0033(19) 0.0078(19) 0.005(2)
N5 0.039(2) 0.043(2) 0.042(2) 0.0025(17) 0.0087(18) -0.0064(18)
N6 0.043(3) 0.039(3) 0.044(3) 0.000 0.018(3) 0.000
N7 0.107(8) 0.069(6) 0.197(13) 0.000 0.088(8) 0.000
O1 0.0407(18) 0.0471(19) 0.046(2) -0.0036(14) 0.0055(15) 0.0081(16)
O1W 0.189(7) 0.125(6) 0.113(5) -0.029(5) 0.026(5) 0.033(4)
O2 0.052(2) 0.046(2) 0.049(2) -0.0056(16) 0.0104(17) 0.0090(16)
O2W 0.183(9) 0.088(5) 0.324(14) -0.044(5) 0.122(9) -0.032(6)
O3 0.049(2) 0.054(2) 0.071(3) -0.0122(18) 0.011(2) -0.009(2)
O4 0.044(2) 0.105(4) 0.099(4) -0.019(2) -0.003(2) -0.013(3)
O5 0.070(3) 0.047(2) 0.054(2) 0.0024(17) 0.0351(19) 0.0037(17)
O6 0.180(6) 0.062(3) 0.094(4) 0.001(3) 0.101(4) -0.005(3)
C35 0.063(5) 0.040(4) 0.067(5) 0.000 0.014(4) 0.000
O8 0.242(6) 0.241(6) 0.243(6) 0.000 0.0316(14) 0.000
O7 0.208(4) 0.208(4) 0.209(4) 0.0001(11) 0.0291(13) -0.0002(11)

loop_
_atom_type_symbol
_atom_type_description
_atom_type_scat_dispersion_real
_atom_type_scat_dispersion_imag
_atom_type_scat_source
C C 0.0033 0.0016 'International Tables Vol C Tables 4.2.6.8 and 6.1.1.4'
H H 0.0000 0.0000 'International Tables Vol C Tables 4.2.6.8 and 6.1.1.4'
N N 0.0061 0.0033 'International Tables Vol C Tables 4.2.6.8 and 6.1.1.4'
O O 0.0106 0.0060 'International Tables Vol C Tables 4.2.6.8 and 6.1.1.4'
Cu Cu 0.3201 1.2651 'International Tables Vol C Tables 4.2.6.8 and 6.1.1.4'
Tb Tb -0.1723 4.1537 'International Tables Vol C Tables 4.2.6.8 and 6.1.1.4'

loop_
_geom_angle_atom_site_label_1
_geom_angle_atom_site_label_2
_geom_angle_atom_site_label_3
_geom_angle_site_symmetry_1
_geom_angle_site_symmetry_3
_geom_angle
O5 Tb1 O5 . 2_655 130.87(17)
O5 Tb1 O3 . . 87.91(14)
O5 Tb1 O3 2_655 . 81.06(14)
O5 Tb1 O3 . 2_655 81.06(14)
O5 Tb1 O3 2_655 2_655 87.91(14)
O3 Tb1 O3 . 2_655 153.3(2)
O5 Tb1 N6 . . 65.43(9)
O5 Tb1 N6 2_655 . 65.43(8)
O3 Tb1 N6 . . 76.67(10)
O3 Tb1 N6 2_655 . 76.67(10)
O5 Tb1 O1 . . 78.26(12)
O5 Tb1 O1 2_655 . 143.68(12)
O3 Tb1 O1 . . 126.92(13)
O3 Tb1 O1 2_655 . 74.53(13)
N6 Tb1 O1 . . 136.41(8)
O5 Tb1 O1 . 2_655 143.68(12)
O5 Tb1 O1 2_655 2_655 78.26(12)
O3 Tb1 O1 . 2_655 74.53(13)
O3 Tb1 O1 2_655 2_655 126.92(13)
N6 Tb1 O1 . 2_655 136.41(8)
O1 Tb1 O1 . 2_655 87.18(16)
O5 Tb1 N5 . 2_655 137.42(13)
O5 Tb1 N5 2_655 2_655 74.24(12)
O3 Tb1 N5 . 2_655 133.76(13)
O3 Tb1 N5 2_655 2_655 64.29(13)
N6 Tb1 N5 . 2_655 123.98(9)
O1 Tb1 N5 . 2_655 69.51(12)
O1 Tb1 N5 2_655 2_655 62.63(12)
O5 Tb1 N5 . . 74.24(12)
O5 Tb1 N5 2_655 . 137.42(13)
O3 Tb1 N5 . . 64.29(13)
O3 Tb1 N5 2_655 . 133.76(13)
N6 Tb1 N5 . . 123.98(9)
O1 Tb1 N5 . . 62.63(12)
O1 Tb1 N5 2_655 . 69.51(12)
N5 Tb1 N5 2_655 . 112.04(17)
N1 C1 C2 . . 122.5(6)
N1 C1 H1A . . 118.7
C2 C1 H1A . . 118.7
C3 C2 C1 . . 119.6(6)
C3 C2 H2A . . 120.2
C1 C2 H2A . . 120.2
C2 C3 C4 . . 119.7(6)
C2 C3 H3A . . 120.2
C4 C3 H3A . . 120.2
C3 C4 C5 . . 117.6(6)
C3 C4 C9 . . 124.8(6)
C5 C4 C9 . . 117.6(6)
N1 C5 C4 . . 122.4(5)
N1 C5 C6 . . 116.9(4)
C4 C5 C6 . . 120.7(5)
N2 C6 C7 . . 122.8(5)
N2 C6 C5 . . 117.0(5)
C7 C6 C5 . . 120.2(5)
C10 C7 C6 . . 116.9(6)
C10 C7 C8 . . 125.0(6)
C6 C7 C8 . . 118.1(6)
C9 C8 C7 . . 121.0(6)
C9 C8 H8A . . 119.5
C7 C8 H8A . . 119.5
C8 C9 C4 . . 122.3(6)
C8 C9 H9A . . 118.9
C4 C9 H9A . . 118.9
C11 C10 C7 . . 119.9(6)
C11 C10 H10A . . 120.0
C7 C10 H10A . . 120.0
C12 C11 C10 . . 119.4(6)
C12 C11 H11A . . 120.3
C10 C11 H11A . . 120.3
N2 C12 C11 . . 124.2(6)
N2 C12 H12A . . 117.9
C11 C12 H12A . . 117.9
N3 C13 C14 . . 122.6(5)
N3 C13 H13A . . 118.7
C14 C13 H13A . . 118.7
C15 C14 C13 . . 118.6(6)
C15 C14 H14A . . 120.7
C13 C14 H14A . . 120.7
C14 C15 C16 . . 120.4(6)
C14 C15 H15A . . 119.8
C16 C15 H15A . . 119.8
C17 C16 C15 . . 117.5(5)
C17 C16 C21 . . 118.0(5)
C15 C16 C21 . . 124.4(5)
N3 C17 C16 . . 121.0(5)
N3 C17 C18 . . 118.4(4)
C16 C17 C18 . . 120.5(5)
N4 C18 C19 . . 123.2(5)
N4 C18 C17 . . 117.4(4)
C19 C18 C17 . . 119.3(5)
C18 C19 C22 . . 116.6(6)
C18 C19 C20 . . 119.4(5)
C22 C19 C20 . . 124.1(5)
C21 C20 C19 . . 120.4(5)
C21 C20 H20A . . 119.8
C19 C20 H20A . . 119.8
C20 C21 C16 . . 122.2(6)
C20 C21 H21A . . 118.9
C16 C21 H21A . . 118.9
C23 C22 C19 . . 120.0(5)
C23 C22 H22A . . 120.0
C19 C22 H22A . . 120.0
C22 C23 C24 . . 119.6(6)
C22 C23 H23A . . 120.2
C24 C23 H23A . . 120.2
N4 C24 C23 . . 122.7(6)
N4 C24 H24A . . 118.7
C23 C24 H24A . . 118.7
O1 C25 O2 . . 122.9(5)
O1 C25 C26 . . 118.2(4)
O2 C25 C26 . . 118.9(4)
N5 C26 C27 . . 123.0(5)
N5 C26 C25 . . 112.9(4)
C27 C26 C25 . . 124.1(5)
C26 C27 C28 . . 118.2(6)
C26 C27 H27A . . 120.9
C28 C27 H27A . . 120.9
C29 C28 C27 . . 118.3(6)
C29 C28 H28A . . 120.8
C27 C28 H28A . . 120.8
C28 C29 C30 . . 119.9(5)
C28 C29 H29A . . 120.1
C30 C29 H29A . . 120.1
N5 C30 C29 . . 121.3(5)
N5 C30 C31 . . 115.1(5)
C29 C30 C31 . . 123.5(5)
O4 C31 O3 . . 127.6(6)
O4 C31 C30 . . 116.5(6)
O3 C31 C30 . . 115.9(5)
O6 C32 O5 . . 125.9(5)
O6 C32 C33 . . 118.8(5)
O5 C32 C33 . . 115.3(4)
N6 C33 C34 . . 121.3(5)
N6 C33 C32 . . 114.3(4)
C34 C33 C32 . . 124.3(4)
C35 C34 C33 . . 119.3(5)
C35 C34 H34A . . 120.4
C33 C34 H34A . . 120.4
N3 Cu1 N1 . . 173.77(17)
N3 Cu1 N2 . . 95.52(18)
N1 Cu1 N2 . . 82.30(18)
N3 Cu1 O2 . . 89.25(16)
N1 Cu1 O2 . . 91.39(17)
N2 Cu1 O2 . . 164.39(16)
N3 Cu1 N4 . . 80.47(17)
N1 Cu1 N4 . . 105.65(17)
N2 Cu1 N4 . . 100.79(17)
O2 Cu1 N4 . . 94.65(15)
C1 N1 C5 . . 118.2(5)
C1 N1 Cu1 . . 129.6(4)
C5 N1 Cu1 . . 112.2(3)
C12 N2 C6 . . 116.7(5)
C12 N2 Cu1 . . 131.6(4)
C6 N2 Cu1 . . 111.6(4)
C13 N3 C17 . . 119.8(5)
C13 N3 Cu1 . . 126.0(4)
C17 N3 Cu1 . . 114.0(3)
C24 N4 C18 . . 117.8(5)
C24 N4 Cu1 . . 132.6(4)
C18 N4 Cu1 . . 109.4(3)
C30 N5 C26 . . 119.2(4)
C30 N5 Tb1 . . 118.9(3)
C26 N5 Tb1 . . 121.9(3)
C33 N6 C33 . 2_655 119.6(6)
C33 N6 Tb1 . . 120.2(3)
C33 N6 Tb1 2_655 . 120.2(3)
O8 N7 O7 . . 116.6(7)
O8 N7 O7 . 2_755 116.6(7)
O7 N7 O7 . 2_755 126.9(14)
C25 O1 Tb1 . . 124.1(3)
H1WA O1W H1WB . . 102(3)
C25 O2 Cu1 . . 105.9(3)
H2WB O2W H2WA . . 108(4)
C31 O3 Tb1 . . 125.3(4)
C32 O5 Tb1 . . 124.5(3)
C34 C35 C34 2_655 . 119.2(7)
C34 C35 H35 2_655 . 120.4
C34 C35 H35 . . 120.4

loop_
_geom_bond_atom_site_label_1
_geom_bond_atom_site_label_2
_geom_bond_site_symmetry_2
_geom_bond_distance
_geom_bond_publ_flag
Tb1 O5 . 2.374(3) y
Tb1 O5 2_655 2.374(3) ?
Tb1 O3 . 2.422(4) y
Tb1 O3 2_655 2.422(4) ?
Tb1 N6 . 2.450(5) y
Tb1 O1 . 2.489(3) y
Tb1 O1 2_655 2.489(3) ?
Tb1 N5 2_655 2.542(4) ?
Tb1 N5 . 2.542(4) y
C1 N1 . 1.308(7) ?
C1 C2 . 1.415(9) ?
C1 H1A . 0.9300 ?
C2 C3 . 1.360(10) ?
C2 H2A . 0.9300 ?
C3 C4 . 1.386(9) ?
C3 H3A . 0.9300 ?
C4 C5 . 1.416(7) ?
C4 C9 . 1.424(9) ?
C5 N1 . 1.366(7) ?
C5 C6 . 1.419(8) ?
C6 N2 . 1.374(7) ?
C6 C7 . 1.418(8) ?
C7 C10 . 1.389(9) ?
C7 C8 . 1.433(9) ?
C8 C9 . 1.356(10) ?
C8 H8A . 0.9300 ?
C9 H9A . 0.9300 ?
C10 C11 . 1.372(9) ?
C10 H10A . 0.9300 ?
C11 C12 . 1.371(8) ?
C11 H11A . 0.9300 ?
C12 N2 . 1.328(7) ?
C12 H12A . 0.9300 ?
C13 N3 . 1.314(7) ?
C13 C14 . 1.407(8) ?
C13 H13A . 0.9300 ?
C14 C15 . 1.364(9) ?
C14 H14A . 0.9300 ?
C15 C16 . 1.414(8) ?
C15 H15A . 0.9300 ?
C16 C17 . 1.407(7) ?
C16 C21 . 1.441(8) ?
C17 N3 . 1.374(6) ?
C17 C18 . 1.444(7) ?
C18 N4 . 1.351(7) ?
C18 C19 . 1.402(7) ?
C19 C22 . 1.410(8) ?
C19 C20 . 1.450(9) ?
C20 C21 . 1.342(9) ?
C20 H20A . 0.9300 ?
C21 H21A . 0.9300 ?
C22 C23 . 1.346(9) ?
C22 H22A . 0.9300 ?
C23 C24 . 1.393(8) ?
C23 H23A . 0.9300 ?
C24 N4 . 1.328(7) ?
C24 H24A . 0.9300 ?
C25 O1 . 1.254(6) ?
C25 O2 . 1.269(6) ?
C25 C26 . 1.497(7) ?
C26 N5 . 1.340(6) ?
C26 C27 . 1.373(7) ?
C27 C28 . 1.408(9) ?
C27 H27A . 0.9300 ?
C28 C29 . 1.378(9) ?
C28 H28A . 0.9300 ?
C29 C30 . 1.392(8) ?
C29 H29A . 0.9300 ?
C30 N5 . 1.332(6) ?
C30 C31 . 1.522(8) ?
C31 O4 . 1.248(7) ?
C31 O3 . 1.265(7) ?
C32 O6 . 1.233(7) ?
C32 O5 . 1.285(6) ?
C32 C33 . 1.507(7) ?
C33 N6 . 1.338(5) ?
C33 C34 . 1.380(7) ?
C34 C35 . 1.372(7) ?
C34 H34A . 0.9300 ?
Cu1 N3 . 2.011(4) y
Cu1 N1 . 2.019(4) y
Cu1 N2 . 2.027(4) y
Cu1 O2 . 2.038(4) y
Cu1 N4 . 2.195(4) y
Cu1 O1 . 2.667(3) y
N6 C33 2_655 1.338(5) ?
N7 O8 . 1.250(15) ?
N7 O7 . 1.258(10) ?
N7 O7 2_755 1.258(10) ?
O1W H1WA . 0.908(19) ?
O1W H1WB . 0.85(2) ?
O2W H2WB . 0.84(2) ?
O2W H2WA . 0.86(2) ?
C35 C34 2_655 1.372(7) ?
C35 H35 . 0.9300 ?

loop_
_geom_hbond_atom_site_label_D
_geom_hbond_atom_site_label_H
_geom_hbond_atom_site_label_A
_geom_hbond_site_symmetry_A
_geom_hbond_distance_DH
_geom_hbond_distance_HA
_geom_hbond_distance_DA
_geom_hbond_angle_DHA
O1W H1WB O2 . 0.85(2) 2.155(18) 2.979(7) 162(4)
O2W H2WB O4 . 0.84(2) 1.87(3) 2.705(9) 174(11)
O2W H2WA O7 . 0.86(2) 1.84(2) 2.675(14) 164(10)
O1W H1WA O2W 3_445 0.908(19) 1.927(18) 2.827(12) 171(10)
